data_4305332
loop_
_publ_author_name
'Meisu Zhou'
'Yanping Song'
'Tao Gong'
'Hongbo Tong'
'Jianping Guo'
'Linhong Weng'
'Diansheng Liu'

_publ_section_title
;
Synthesis and Structures of Selected Triazapentadienate of Li, Mn, Fe, Co,
Ni, Cu(I), and Cu(II) using 2,4-N,N'-Disubstituted
1,3,5-Triazapentadienate Anions as Ancillary Ligands:
[N(Ar)C(NMe2)NC(NMe2)N(R)]- (Ar = Ph, 2,6-iPr2-C6H3; R = H, SiMe3)
;
_journal_name_full 'Inorganic Chemistry'
_journal_page_first 6692
_journal_page_last 6700
_journal_paper_doi 10.1021/ic800320e
_journal_volume 47
_journal_year 2008
_chemical_formula_sum 'C30 H52 Co N10 Si2'
_chemical_formula_weight 667.93
_chemical_name_systematic
; 
 ? 
;
_space_group_IT_number 2
_symmetry_cell_setting triclinic
_symmetry_space_group_name_Hall '-P 1'
_symmetry_space_group_name_H-M 'P -1'
_atom_sites_solution_hydrogens geom
_atom_sites_solution_primary direct
_atom_sites_solution_secondary difmap
_audit_creation_method SHELXL-97
_cell_angle_alpha 90.522(3)
_cell_angle_beta 107.442(3)
_cell_angle_gamma 115.851(2)
_cell_formula_units_Z 2
_cell_length_a 11.163(2)
_cell_length_b 11.961(3)
_cell_length_c 16.070(3)
_cell_measurement_temperature 213(2)
_cell_volume 1817.6(7)
_computing_cell_refinement SAINT
_computing_data_collection SMART
_computing_data_reduction SAINT
_computing_molecular_graphics SHELXTL
_computing_publication_material SHELXTL
_computing_structure_refinement 'SHELXL-97 (Sheldrick, 1997)'
_computing_structure_solution 'SHELXS-97 (Sheldrick, 1990)'
_diffrn_ambient_temperature 213(2)
_diffrn_measured_fraction_theta_full 0.979
_diffrn_measured_fraction_theta_max 0.979
_diffrn_measurement_device_type 'CCD AREA DETECTOR'
_diffrn_measurement_method \W
_diffrn_radiation_monochromator graphite
_diffrn_radiation_source 'fine-focus sealed tube'
_diffrn_radiation_type MoK\a
_diffrn_radiation_wavelength 0.71073
_diffrn_reflns_av_R_equivalents 0.0219
_diffrn_reflns_av_sigmaI/netI 0.0525
_diffrn_reflns_limit_h_max 13
_diffrn_reflns_limit_h_min -11
_diffrn_reflns_limit_k_max 11
_diffrn_reflns_limit_k_min -14
_diffrn_reflns_limit_l_max 15
_diffrn_reflns_limit_l_min -19
_diffrn_reflns_number 7545
_diffrn_reflns_theta_full 25.01
_diffrn_reflns_theta_max 25.01
_diffrn_reflns_theta_min 1.92
_exptl_absorpt_coefficient_mu 0.573
_exptl_absorpt_correction_T_max 0.8941
_exptl_absorpt_correction_T_min 0.8470
_exptl_absorpt_correction_type multi-scan
_exptl_absorpt_process_details SADABS
_exptl_crystal_colour Purple
_exptl_crystal_density_diffrn 1.220
_exptl_crystal_density_method 'not measured'
_exptl_crystal_description Block
_exptl_crystal_F_000 714
_exptl_crystal_size_max 0.30
_exptl_crystal_size_mid 0.20
_exptl_crystal_size_min 0.20
_refine_diff_density_max 0.501
_refine_diff_density_min -0.327
_refine_diff_density_rms 0.057
_refine_ls_extinction_method none
_refine_ls_goodness_of_fit_ref 1.070
_refine_ls_hydrogen_treatment constr
_refine_ls_matrix_type full
_refine_ls_number_parameters 402
_refine_ls_number_reflns 6283
_refine_ls_number_restraints 0
_refine_ls_restrained_S_all 1.070
_refine_ls_R_factor_all 0.0620
_refine_ls_R_factor_gt 0.0535
_refine_ls_shift/su_max 0.001
_refine_ls_shift/su_mean 0.000
_refine_ls_structure_factor_coef Fsqd
_refine_ls_weighting_details 'calc w=1/[\s^2^(Fo^2^)+(0.0529P)^2^+0.9682P] where P=(Fo^2^+2Fc^2^)/3'
_refine_ls_weighting_scheme calc
_refine_ls_wR_factor_gt 0.1174
_refine_ls_wR_factor_ref 0.1222
_reflns_number_gt 5545
_reflns_number_total 6283
_reflns_threshold_expression >2sigma(I)
_cod_data_source_file ic800320e-file001_5.cif
_cod_data_source_block 4
_cod_depositor_comments
;
The following automatic conversions were performed:
'_symmetry_cell_setting' value 'Triclinic' changed to 'triclinic'
according to '/home/saulius/struct/CIF-dictionaries/cif_core.dic'
dictionary named 'cif_core.dic' version 2.4.1 from
2010-06-29.

'_exptl_absorpt_correction_type' value 'Multi-scan' changed
to 'multi-scan' according to
'/home/saulius/struct/CIF-dictionaries/cif_core.dic' dictionary named
'cif_core.dic' version 2.4.1 from 2010-06-29.

Automatic conversion script
Id: cif_fix_enum 1527 2010-12-29 10:47:43Z saulius 
;
_cod_database_code 4305332

loop_
_symmetry_equiv_pos_as_xyz
'x, y, z'
'-x, -y, -z'

loop_
_atom_site_label
_atom_site_type_symbol
_atom_site_fract_x
_atom_site_fract_y
_atom_site_fract_z
_atom_site_U_iso_or_equiv
_atom_site_adp_type
_atom_site_occupancy
_atom_site_symmetry_multiplicity
_atom_site_calc_flag
_atom_site_refinement_flags
_atom_site_disorder_assembly
_atom_site_disorder_group
Co1 Co 0.50063(4) 0.74181(3) 0.73410(2) 0.02338(13) Uani 1 1 d . . .
N1 N 0.5225(3) 0.5866(2) 0.75551(16) 0.0269(6) Uani 1 1 d . . .
N2 N 0.3696(3) 0.3697(2) 0.72655(17) 0.0371(7) Uani 1 1 d . . .
N3 N 0.3677(3) 0.4772(2) 0.61092(16) 0.0289(6) Uani 1 1 d . . .
N4 N 0.3307(3) 0.5469(2) 0.47977(16) 0.0371(7) Uani 1 1 d . . .
N5 N 0.3782(3) 0.6792(2) 0.60795(15) 0.0254(5) Uani 1 1 d . . .
N6 N 0.6596(3) 0.9156(2) 0.77450(15) 0.0253(5) Uani 1 1 d . . .
N7 N 0.7891(3) 1.0913(2) 0.88803(17) 0.0343(6) Uani 1 1 d . . .
N8 N 0.5512(3) 0.9740(2) 0.86261(17) 0.0314(6) Uani 1 1 d . . .
N9 N 0.3186(3) 0.9098(3) 0.8421(2) 0.0443(7) Uani 1 1 d . . .
N10 N 0.3875(3) 0.7618(2) 0.80275(16) 0.0278(6) Uani 1 1 d . . .
Si1 Si 0.66550(10) 0.59742(8) 0.84365(6) 0.0326(2) Uani 1 1 d . . .
Si2 Si 0.76696(10) 0.99293(8) 0.71183(6) 0.0341(2) Uani 1 1 d . . .
C1 C 0.4220(3) 0.4841(3) 0.6983(2) 0.0275(7) Uani 1 1 d . . .
C2 C 0.3491(4) 0.3617(3) 0.8123(2) 0.0475(9) Uani 1 1 d . . .
H2A H 0.3932 0.4448 0.8455 0.071 Uiso 1 1 calc R . .
H2B H 0.3908 0.3127 0.8441 0.071 Uiso 1 1 calc R . .
H2C H 0.2497 0.3222 0.8036 0.071 Uiso 1 1 calc R . .
C3 C 0.2776(4) 0.2546(3) 0.6627(2) 0.0534(11) Uani 1 1 d . . .
H3A H 0.1826 0.2440 0.6432 0.080 Uiso 1 1 calc R . .
H3B H 0.2799 0.1841 0.6899 0.080 Uiso 1 1 calc R . .
H3C H 0.3094 0.2597 0.6130 0.080 Uiso 1 1 calc R . .
C4 C 0.3611(3) 0.5700(3) 0.56826(19) 0.0278(7) Uani 1 1 d . . .
C5 C 0.2904(5) 0.4223(3) 0.4356(2) 0.0511(10) Uani 1 1 d . . .
H5A H 0.3724 0.4199 0.4300 0.077 Uiso 1 1 calc R . .
H5B H 0.2217 0.4052 0.3780 0.077 Uiso 1 1 calc R . .
H5C H 0.2505 0.3600 0.4699 0.077 Uiso 1 1 calc R . .
C6 C 0.3564(4) 0.6447(3) 0.4247(2) 0.0455(9) Uani 1 1 d . . .
H6A H 0.4048 0.7258 0.4613 0.068 Uiso 1 1 calc R . .
H6B H 0.2679 0.6341 0.3840 0.068 Uiso 1 1 calc R . .
H6C H 0.4136 0.6388 0.3923 0.068 Uiso 1 1 calc R . .
C7 C 0.2868(3) 0.7314(3) 0.57076(19) 0.0276(7) Uani 1 1 d . . .
C8 C 0.1468(3) 0.6595(3) 0.5157(2) 0.0338(7) Uani 1 1 d . . .
H8 H 0.1141 0.5746 0.4962 0.041 Uiso 1 1 calc R . .
C9 C 0.0560(4) 0.7126(3) 0.4897(2) 0.0429(9) Uani 1 1 d . . .
H9 H -0.0371 0.6628 0.4534 0.052 Uiso 1 1 calc R . .
C10 C 0.1024(4) 0.8386(4) 0.5170(2) 0.0484(10) Uani 1 1 d . . .
H10 H 0.0411 0.8740 0.4997 0.058 Uiso 1 1 calc R . .
C11 C 0.2413(4) 0.9114(3) 0.5705(2) 0.0454(9) Uani 1 1 d . . .
H11 H 0.2741 0.9967 0.5889 0.055 Uiso 1 1 calc R . .
C12 C 0.3318(4) 0.8581(3) 0.5968(2) 0.0353(8) Uani 1 1 d . . .
H12 H 0.4250 0.9085 0.6327 0.042 Uiso 1 1 calc R . .
C13 C 0.8292(4) 0.7161(3) 0.8281(2) 0.0449(9) Uani 1 1 d . . .
H13A H 0.8364 0.6880 0.7744 0.067 Uiso 1 1 calc R . .
H13B H 0.9098 0.7266 0.8772 0.067 Uiso 1 1 calc R . .
H13C H 0.8263 0.7949 0.8245 0.067 Uiso 1 1 calc R . .
C14 C 0.6590(4) 0.6555(4) 0.9500(2) 0.0566(11) Uani 1 1 d . . .
H14A H 0.6553 0.7341 0.9462 0.085 Uiso 1 1 calc R . .
H14B H 0.7419 0.6675 0.9976 0.085 Uiso 1 1 calc R . .
H14C H 0.5763 0.5947 0.9607 0.085 Uiso 1 1 calc R . .
C15 C 0.6840(4) 0.4497(4) 0.8470(3) 0.0581(11) Uani 1 1 d . . .
H15A H 0.6229 0.3936 0.8756 0.087 Uiso 1 1 calc R . .
H15B H 0.7802 0.4695 0.8792 0.087 Uiso 1 1 calc R . .
H15C H 0.6583 0.4101 0.7877 0.087 Uiso 1 1 calc R . .
C16 C 0.6579(3) 0.9846(3) 0.83985(19) 0.0275(7) Uani 1 1 d . . .
C17 C 0.8932(4) 1.0567(3) 0.9433(2) 0.0489(10) Uani 1 1 d . . .
H17A H 0.8716 1.0329 0.9959 0.073 Uiso 1 1 calc R . .
H17B H 0.9857 1.1272 0.9590 0.073 Uiso 1 1 calc R . .
H17C H 0.8909 0.9872 0.9113 0.073 Uiso 1 1 calc R . .
C18 C 0.7797(4) 1.1874(3) 0.9386(2) 0.0506(10) Uani 1 1 d . . .
H18A H 0.7130 1.2113 0.9008 0.076 Uiso 1 1 calc R . .
H18B H 0.8709 1.2598 0.9612 0.076 Uiso 1 1 calc R . .
H18C H 0.7492 1.1544 0.9869 0.076 Uiso 1 1 calc R . .
C19 C 0.4182(3) 0.8780(3) 0.8335(2) 0.0309(7) Uani 1 1 d . . .
C20 C 0.3635(5) 1.0360(3) 0.8860(3) 0.0610(12) Uani 1 1 d . . .
H20A H 0.4430 1.0578 0.9390 0.092 Uiso 1 1 calc R . .
H20B H 0.2870 1.0375 0.9009 0.092 Uiso 1 1 calc R . .
H20C H 0.3898 1.0956 0.8471 0.092 Uiso 1 1 calc R . .
C21 C 0.1723(4) 0.8425(4) 0.7837(3) 0.0614(12) Uani 1 1 d . . .
H21A H 0.1666 0.7924 0.7342 0.092 Uiso 1 1 calc R . .
H21B H 0.1385 0.9019 0.7628 0.092 Uiso 1 1 calc R . .
H21C H 0.1153 0.7887 0.8154 0.092 Uiso 1 1 calc R . .
C22 C 0.2707(3) 0.6552(3) 0.8116(2) 0.0303(7) Uani 1 1 d . . .
C23 C 0.2520(4) 0.6386(3) 0.8929(2) 0.0402(8) Uani 1 1 d . . .
H23 H 0.3153 0.6996 0.9422 0.048 Uiso 1 1 calc R . .
C24 C 0.1409(4) 0.5326(3) 0.9014(2) 0.0505(10) Uani 1 1 d . . .
H24 H 0.1295 0.5237 0.9564 0.061 Uiso 1 1 calc R . .
C25 C 0.0464(4) 0.4394(3) 0.8299(2) 0.0484(9) Uani 1 1 d . . .
H25 H -0.0288 0.3684 0.8359 0.058 Uiso 1 1 calc R . .
C26 C 0.0660(4) 0.4540(3) 0.7494(2) 0.0481(10) Uani 1 1 d . . .
H26 H 0.0040 0.3915 0.7006 0.058 Uiso 1 1 calc R . .
C27 C 0.1764(4) 0.5599(3) 0.7401(2) 0.0396(8) Uani 1 1 d . . .
H27 H 0.1881 0.5678 0.6852 0.048 Uiso 1 1 calc R . .
C28 C 0.9632(4) 1.0634(4) 0.7643(3) 0.0571(11) Uani 1 1 d . . .
H28A H 0.9966 1.1377 0.8056 0.086 Uiso 1 1 calc R . .
H28B H 1.0065 1.0851 0.7195 0.086 Uiso 1 1 calc R . .
H28C H 0.9874 1.0035 0.7949 0.086 Uiso 1 1 calc R . .
C29 C 0.7251(4) 1.1200(3) 0.6692(3) 0.0521(10) Uani 1 1 d . . .
H29A H 0.6285 1.0838 0.6308 0.078 Uiso 1 1 calc R . .
H29B H 0.7862 1.1651 0.6370 0.078 Uiso 1 1 calc R . .
H29C H 0.7391 1.1767 0.7179 0.078 Uiso 1 1 calc R . .
C30 C 0.7209(4) 0.8733(3) 0.6179(3) 0.0548(11) Uani 1 1 d . . .
H30A H 0.7352 0.8042 0.6402 0.082 Uiso 1 1 calc R . .
H30B H 0.7801 0.9105 0.5830 0.082 Uiso 1 1 calc R . .
H30C H 0.6236 0.8431 0.5820 0.082 Uiso 1 1 calc R . .

loop_
_atom_site_aniso_label
_atom_site_aniso_U_11
_atom_site_aniso_U_22
_atom_site_aniso_U_33
_atom_site_aniso_U_23
_atom_site_aniso_U_13
_atom_site_aniso_U_12
Co1 0.0238(2) 0.0195(2) 0.0246(2) 0.00149(15) 0.00804(16) 0.00810(17)
N1 0.0278(14) 0.0230(13) 0.0289(13) 0.0034(10) 0.0081(11) 0.0119(11)
N2 0.0420(17) 0.0218(13) 0.0363(15) 0.0047(11) 0.0088(13) 0.0078(12)
N3 0.0350(15) 0.0235(13) 0.0261(14) 0.0015(10) 0.0068(11) 0.0139(12)
N4 0.0546(19) 0.0353(15) 0.0243(14) 0.0009(11) 0.0120(13) 0.0242(14)
N5 0.0278(14) 0.0233(13) 0.0223(13) 0.0012(10) 0.0063(10) 0.0106(11)
N6 0.0233(13) 0.0215(12) 0.0299(13) 0.0024(10) 0.0090(10) 0.0092(11)
N7 0.0320(15) 0.0237(13) 0.0386(15) -0.0046(11) 0.0090(12) 0.0076(12)
N8 0.0321(15) 0.0247(13) 0.0376(15) 0.0012(11) 0.0152(12) 0.0111(12)
N9 0.0403(18) 0.0391(16) 0.068(2) 0.0113(15) 0.0298(15) 0.0230(15)
N10 0.0266(14) 0.0261(13) 0.0308(14) 0.0036(11) 0.0132(11) 0.0100(11)
Si1 0.0336(5) 0.0332(5) 0.0278(5) 0.0035(4) 0.0049(4) 0.0160(4)
Si2 0.0340(5) 0.0233(4) 0.0444(5) 0.0036(4) 0.0207(4) 0.0079(4)
C1 0.0296(17) 0.0209(15) 0.0352(18) 0.0044(13) 0.0131(14) 0.0131(13)
C2 0.053(2) 0.037(2) 0.052(2) 0.0223(17) 0.0254(18) 0.0151(18)
C3 0.060(3) 0.0244(18) 0.053(2) 0.0061(16) 0.0058(19) 0.0086(17)
C4 0.0227(16) 0.0280(16) 0.0291(17) 0.0006(13) 0.0066(13) 0.0102(13)
C5 0.075(3) 0.050(2) 0.0319(19) -0.0063(17) 0.0141(18) 0.034(2)
C6 0.061(3) 0.053(2) 0.0301(18) 0.0109(16) 0.0181(17) 0.032(2)
C7 0.0318(17) 0.0273(16) 0.0249(15) 0.0065(12) 0.0111(13) 0.0137(14)
C8 0.0332(18) 0.0306(17) 0.0337(18) 0.0050(14) 0.0097(14) 0.0124(15)
C9 0.036(2) 0.048(2) 0.040(2) 0.0068(16) 0.0060(16) 0.0202(17)
C10 0.052(2) 0.057(2) 0.047(2) 0.0103(18) 0.0088(18) 0.039(2)
C11 0.060(3) 0.0359(19) 0.045(2) 0.0053(16) 0.0093(18) 0.0314(19)
C12 0.039(2) 0.0299(17) 0.0303(17) -0.0005(14) 0.0060(14) 0.0142(15)
C13 0.0313(19) 0.049(2) 0.047(2) 0.0029(17) 0.0061(16) 0.0162(17)
C14 0.059(3) 0.069(3) 0.034(2) 0.0004(19) 0.0149(18) 0.022(2)
C15 0.055(3) 0.049(2) 0.065(3) 0.011(2) 0.001(2) 0.032(2)
C16 0.0297(17) 0.0199(15) 0.0303(16) 0.0045(12) 0.0080(13) 0.0105(13)
C17 0.035(2) 0.050(2) 0.047(2) -0.0047(18) -0.0001(17) 0.0158(18)
C18 0.054(2) 0.0329(19) 0.054(2) -0.0114(17) 0.0140(19) 0.0132(18)
C19 0.0369(19) 0.0339(17) 0.0308(17) 0.0086(14) 0.0182(14) 0.0196(15)
C20 0.072(3) 0.045(2) 0.096(3) 0.015(2) 0.054(3) 0.036(2)
C21 0.039(2) 0.067(3) 0.096(3) 0.028(2) 0.031(2) 0.034(2)
C22 0.0304(17) 0.0293(16) 0.0338(17) 0.0049(13) 0.0135(14) 0.0141(14)
C23 0.048(2) 0.0357(18) 0.0327(18) 0.0012(15) 0.0177(16) 0.0132(17)
C24 0.062(3) 0.048(2) 0.042(2) 0.0116(18) 0.0312(19) 0.017(2)
C25 0.044(2) 0.040(2) 0.054(2) 0.0089(18) 0.0293(18) 0.0047(17)
C26 0.038(2) 0.042(2) 0.044(2) -0.0038(17) 0.0158(17) 0.0004(17)
C27 0.0356(19) 0.043(2) 0.0337(18) 0.0040(15) 0.0169(15) 0.0085(16)
C28 0.041(2) 0.050(2) 0.081(3) 0.007(2) 0.033(2) 0.0125(19)
C29 0.059(3) 0.038(2) 0.061(3) 0.0207(18) 0.030(2) 0.0170(19)
C30 0.065(3) 0.041(2) 0.057(2) -0.0013(18) 0.037(2) 0.012(2)

loop_
_atom_type_symbol
_atom_type_description
_atom_type_scat_dispersion_real
_atom_type_scat_dispersion_imag
_atom_type_scat_source
C C 0.0033 0.0016 'International Tables Vol C Tables 4.2.6.8 and 6.1.1.4'
H H 0.0000 0.0000 'International Tables Vol C Tables 4.2.6.8 and 6.1.1.4'
N N 0.0061 0.0033 'International Tables Vol C Tables 4.2.6.8 and 6.1.1.4'
Si Si 0.0817 0.0704 'International Tables Vol C Tables 4.2.6.8 and 6.1.1.4'
Co Co 0.3494 0.9721 'International Tables Vol C Tables 4.2.6.8 and 6.1.1.4'

loop_
_geom_angle_atom_site_label_1
_geom_angle_atom_site_label_2
_geom_angle_atom_site_label_3
_geom_angle
_geom_angle_site_symmetry_1
_geom_angle_site_symmetry_3
_geom_angle_publ_flag
N5 Co1 N6 121.93(10) . . ?
N5 Co1 N10 108.59(10) . . ?
N6 Co1 N10 96.26(10) . . ?
N5 Co1 N1 95.94(10) . . ?
N6 Co1 N1 123.87(10) . . ?
N10 Co1 N1 109.91(10) . . ?
C1 N1 Si1 127.3(2) . . ?
C1 N1 Co1 113.97(19) . . ?
Si1 N1 Co1 118.73(13) . . ?
C1 N2 C3 120.3(3) . . ?
C1 N2 C2 120.5(3) . . ?
C3 N2 C2 113.8(3) . . ?
C4 N3 C1 126.8(3) . . ?
C4 N4 C6 123.7(3) . . ?
C4 N4 C5 120.8(3) . . ?
C6 N4 C5 114.8(3) . . ?
C4 N5 C7 121.6(2) . . ?
C4 N5 Co1 118.40(19) . . ?
C7 N5 Co1 118.11(18) . . ?
C16 N6 Si2 118.6(2) . . ?
C16 N6 Co1 115.8(2) . . ?
Si2 N6 Co1 123.15(13) . . ?
C16 N7 C17 113.0(3) . . ?
C16 N7 C18 116.0(3) . . ?
C17 N7 C18 110.4(3) . . ?
C16 N8 C19 127.1(3) . . ?
C19 N9 C21 120.9(3) . . ?
C19 N9 C20 119.2(3) . . ?
C21 N9 C20 116.2(3) . . ?
C19 N10 C22 121.6(3) . . ?
C19 N10 Co1 117.8(2) . . ?
C22 N10 Co1 120.45(19) . . ?
N1 Si1 C13 107.70(15) . . ?
N1 Si1 C15 113.65(15) . . ?
C13 Si1 C15 104.76(19) . . ?
N1 Si1 C14 110.05(16) . . ?
C13 Si1 C14 107.55(18) . . ?
C15 Si1 C14 112.7(2) . . ?
N6 Si2 C29 108.89(16) . . ?
N6 Si2 C30 106.44(15) . . ?
C29 Si2 C30 109.65(19) . . ?
N6 Si2 C28 119.01(16) . . ?
C29 Si2 C28 107.45(18) . . ?
C30 Si2 C28 105.14(19) . . ?
N1 C1 N3 126.3(3) . . ?
N1 C1 N2 120.1(3) . . ?
N3 C1 N2 113.5(3) . . ?
N2 C2 H2A 109.5 . . ?
N2 C2 H2B 109.5 . . ?
H2A C2 H2B 109.5 . . ?
N2 C2 H2C 109.5 . . ?
H2A C2 H2C 109.5 . . ?
H2B C2 H2C 109.5 . . ?
N2 C3 H3A 109.5 . . ?
N2 C3 H3B 109.5 . . ?
H3A C3 H3B 109.5 . . ?
N2 C3 H3C 109.5 . . ?
H3A C3 H3C 109.5 . . ?
H3B C3 H3C 109.5 . . ?
N3 C4 N4 115.0(3) . . ?
N3 C4 N5 123.8(3) . . ?
N4 C4 N5 121.1(3) . . ?
N4 C5 H5A 109.5 . . ?
N4 C5 H5B 109.5 . . ?
H5A C5 H5B 109.5 . . ?
N4 C5 H5C 109.5 . . ?
H5A C5 H5C 109.5 . . ?
H5B C5 H5C 109.5 . . ?
N4 C6 H6A 109.5 . . ?
N4 C6 H6B 109.5 . . ?
H6A C6 H6B 109.5 . . ?
N4 C6 H6C 109.5 . . ?
H6A C6 H6C 109.5 . . ?
H6B C6 H6C 109.5 . . ?
C12 C7 C8 117.5(3) . . ?
C12 C7 N5 118.9(3) . . ?
C8 C7 N5 123.3(3) . . ?
C9 C8 C7 121.1(3) . . ?
C9 C8 H8 119.5 . . ?
C7 C8 H8 119.5 . . ?
C10 C9 C8 120.6(3) . . ?
C10 C9 H9 119.7 . . ?
C8 C9 H9 119.7 . . ?
C11 C10 C9 119.0(3) . . ?
C11 C10 H10 120.5 . . ?
C9 C10 H10 120.5 . . ?
C10 C11 C12 120.3(3) . . ?
C10 C11 H11 119.8 . . ?
C12 C11 H11 119.8 . . ?
C11 C12 C7 121.5(3) . . ?
C11 C12 H12 119.2 . . ?
C7 C12 H12 119.2 . . ?
Si1 C13 H13A 109.5 . . ?
Si1 C13 H13B 109.5 . . ?
H13A C13 H13B 109.5 . . ?
Si1 C13 H13C 109.5 . . ?
H13A C13 H13C 109.5 . . ?
H13B C13 H13C 109.5 . . ?
Si1 C14 H14A 109.5 . . ?
Si1 C14 H14B 109.5 . . ?
H14A C14 H14B 109.5 . . ?
Si1 C14 H14C 109.5 . . ?
H14A C14 H14C 109.5 . . ?
H14B C14 H14C 109.5 . . ?
Si1 C15 H15A 109.5 . . ?
Si1 C15 H15B 109.5 . . ?
H15A C15 H15B 109.5 . . ?
Si1 C15 H15C 109.5 . . ?
H15A C15 H15C 109.5 . . ?
H15B C15 H15C 109.5 . . ?
N8 C16 N6 129.3(3) . . ?
N8 C16 N7 114.3(3) . . ?
N6 C16 N7 116.2(3) . . ?
N7 C17 H17A 109.5 . . ?
N7 C17 H17B 109.5 . . ?
H17A C17 H17B 109.5 . . ?
N7 C17 H17C 109.5 . . ?
H17A C17 H17C 109.5 . . ?
H17B C17 H17C 109.5 . . ?
N7 C18 H18A 109.5 . . ?
N7 C18 H18B 109.5 . . ?
H18A C18 H18B 109.5 . . ?
N7 C18 H18C 109.5 . . ?
H18A C18 H18C 109.5 . . ?
H18B C18 H18C 109.5 . . ?
N10 C19 N8 123.3(3) . . ?
N10 C19 N9 122.7(3) . . ?
N8 C19 N9 113.9(3) . . ?
N9 C20 H20A 109.5 . . ?
N9 C20 H20B 109.5 . . ?
H20A C20 H20B 109.5 . . ?
N9 C20 H20C 109.5 . . ?
H20A C20 H20C 109.5 . . ?
H20B C20 H20C 109.5 . . ?
N9 C21 H21A 109.5 . . ?
N9 C21 H21B 109.5 . . ?
H21A C21 H21B 109.5 . . ?
N9 C21 H21C 109.5 . . ?
H21A C21 H21C 109.5 . . ?
H21B C21 H21C 109.5 . . ?
C23 C22 C27 117.8(3) . . ?
C23 C22 N10 121.1(3) . . ?
C27 C22 N10 120.9(3) . . ?
C24 C23 C22 120.8(3) . . ?
C24 C23 H23 119.6 . . ?
C22 C23 H23 119.6 . . ?
C25 C24 C23 121.1(3) . . ?
C25 C24 H24 119.5 . . ?
C23 C24 H24 119.5 . . ?
C24 C25 C26 118.5(3) . . ?
C24 C25 H25 120.8 . . ?
C26 C25 H25 120.8 . . ?
C25 C26 C27 120.8(3) . . ?
C25 C26 H26 119.6 . . ?
C27 C26 H26 119.6 . . ?
C26 C27 C22 121.0(3) . . ?
C26 C27 H27 119.5 . . ?
C22 C27 H27 119.5 . . ?
Si2 C28 H28A 109.5 . . ?
Si2 C28 H28B 109.5 . . ?
H28A C28 H28B 109.5 . . ?
Si2 C28 H28C 109.5 . . ?
H28A C28 H28C 109.5 . . ?
H28B C28 H28C 109.5 . . ?
Si2 C29 H29A 109.5 . . ?
Si2 C29 H29B 109.5 . . ?
H29A C29 H29B 109.5 . . ?
Si2 C29 H29C 109.5 . . ?
H29A C29 H29C 109.5 . . ?
H29B C29 H29C 109.5 . . ?
Si2 C30 H30A 109.5 . . ?
Si2 C30 H30B 109.5 . . ?
H30A C30 H30B 109.5 . . ?
Si2 C30 H30C 109.5 . . ?
H30A C30 H30C 109.5 . . ?
H30B C30 H30C 109.5 . . ?

loop_
_geom_bond_atom_site_label_1
_geom_bond_atom_site_label_2
_geom_bond_distance
_geom_bond_site_symmetry_2
_geom_bond_publ_flag
Co1 N5 1.989(2) . ?
Co1 N6 1.990(2) . ?
Co1 N10 1.991(2) . ?
Co1 N1 1.996(2) . ?
N1 C1 1.330(4) . ?
N1 Si1 1.741(3) . ?
N2 C1 1.376(4) . ?
N2 C3 1.453(4) . ?
N2 C2 1.460(4) . ?
N3 C4 1.327(4) . ?
N3 C1 1.338(4) . ?
N4 C4 1.355(4) . ?
N4 C6 1.454(4) . ?
N4 C5 1.459(4) . ?
N5 C4 1.358(4) . ?
N5 C7 1.409(4) . ?
N6 C16 1.339(4) . ?
N6 Si2 1.755(3) . ?
N7 C16 1.431(4) . ?
N7 C17 1.455(4) . ?
N7 C18 1.460(4) . ?
N8 C16 1.303(4) . ?
N8 C19 1.352(4) . ?
N9 C19 1.363(4) . ?
N9 C21 1.455(5) . ?
N9 C20 1.462(4) . ?
N10 C19 1.329(4) . ?
N10 C22 1.418(4) . ?
Si1 C13 1.854(4) . ?
Si1 C15 1.865(4) . ?
Si1 C14 1.872(4) . ?
Si2 C29 1.855(4) . ?
Si2 C30 1.856(4) . ?
Si2 C28 1.868(4) . ?
C2 H2A 0.9600 . ?
C2 H2B 0.9600 . ?
C2 H2C 0.9600 . ?
C3 H3A 0.9600 . ?
C3 H3B 0.9600 . ?
C3 H3C 0.9600 . ?
C5 H5A 0.9600 . ?
C5 H5B 0.9600 . ?
C5 H5C 0.9600 . ?
C6 H6A 0.9600 . ?
C6 H6B 0.9600 . ?
C6 H6C 0.9600 . ?
C7 C12 1.387(4) . ?
C7 C8 1.396(4) . ?
C8 C9 1.384(5) . ?
C8 H8 0.9300 . ?
C9 C10 1.380(5) . ?
C9 H9 0.9300 . ?
C10 C11 1.383(5) . ?
C10 H10 0.9300 . ?
C11 C12 1.385(5) . ?
C11 H11 0.9300 . ?
C12 H12 0.9300 . ?
C13 H13A 0.9600 . ?
C13 H13B 0.9600 . ?
C13 H13C 0.9600 . ?
C14 H14A 0.9600 . ?
C14 H14B 0.9600 . ?
C14 H14C 0.9600 . ?
C15 H15A 0.9600 . ?
C15 H15B 0.9600 . ?
C15 H15C 0.9600 . ?
C17 H17A 0.9600 . ?
C17 H17B 0.9600 . ?
C17 H17C 0.9600 . ?
C18 H18A 0.9600 . ?
C18 H18B 0.9600 . ?
C18 H18C 0.9600 . ?
C20 H20A 0.9600 . ?
C20 H20B 0.9600 . ?
C20 H20C 0.9600 . ?
C21 H21A 0.9600 . ?
C21 H21B 0.9600 . ?
C21 H21C 0.9600 . ?
C22 C23 1.386(4) . ?
C22 C27 1.390(4) . ?
C23 C24 1.378(5) . ?
C23 H23 0.9300 . ?
C24 C25 1.378(5) . ?
C24 H24 0.9300 . ?
C25 C26 1.376(5) . ?
C25 H25 0.9300 . ?
C26 C27 1.378(5) . ?
C26 H26 0.9300 . ?
C27 H27 0.9300 . ?
C28 H28A 0.9600 . ?
C28 H28B 0.9600 . ?
C28 H28C 0.9600 . ?
C29 H29A 0.9600 . ?
C29 H29B 0.9600 . ?
C29 H29C 0.9600 . ?
C30 H30A 0.9600 . ?
C30 H30B 0.9600 . ?
C30 H30C 0.9600 . ?
